data_2203696
loop_
_publ_author_name
'Yavuz K\"oysal'
'\,Samil I\,s\?ik'
'Nesuhi Akdemir'
'Erbil A\<gar'
'Cihan Kantar'

_publ_section_title
;
 4-(3,5-Dimethoxyphenoxy)phthalonitrile
;
_journal_issue 6
_journal_name_full 'Acta Crystallographica Section E'
_journal_page_first o930
_journal_page_last o931
_journal_paper_doi 10.1107/S1600536804010311
_journal_volume 60
_journal_year 2004
_chemical_formula_iupac 'C16 H12 N2 O3'
_chemical_formula_moiety 'C16 H12 N2 O3'
_chemical_formula_sum 'C16 H12 N2 O3'
_chemical_formula_weight 280.28
_chemical_name_systematic
;
4-(3,5-Dimethylphenoxy)phthalonitrile
;
_space_group_IT_number 14
_symmetry_cell_setting monoclinic
_symmetry_space_group_name_Hall '-P 2ybc'
_symmetry_space_group_name_H-M 'P 1 21/c 1'
_atom_sites_solution_hydrogens geom
_atom_sites_solution_primary direct
_atom_sites_solution_secondary difmap
_cell_angle_alpha 90.00
_cell_angle_beta 116.331(7)
_cell_angle_gamma 90.00
_cell_formula_units_Z 4
_cell_length_a 12.8923(12)
_cell_length_b 7.4816(5)
_cell_length_c 16.2916(18)
_cell_measurement_reflns_used 9537
_cell_measurement_temperature 293(2)
_cell_measurement_theta_max 28.64
_cell_measurement_theta_min 1.39
_cell_volume 1408.4(2)
_computing_cell_refinement X-AREA
_computing_data_collection 'X-AREA (Stoe & Cie, 2002)'
_computing_data_reduction 'X-RED (Stoe & Cie, 2002)'
_computing_molecular_graphics 'ORTEPIII (Burnett & Johnson, 1996)'
_computing_publication_material 'WinGX (Farrugia, 1997) and PARST (Nardelli, 1995)'
_computing_structure_refinement 'SHELXL97 (Sheldrick, 1997)'
_computing_structure_solution 'SHELXS97 (Sheldrick, 1997)'
_diffrn_ambient_temperature 293(2)
_diffrn_detector_area_resol_mean 6.67
_diffrn_measured_fraction_theta_full 0.994
_diffrn_measured_fraction_theta_max 0.994
_diffrn_measurement_device_type 'Stoe IPDS-2'
_diffrn_measurement_method \w
_diffrn_radiation_monochromator graphite
_diffrn_radiation_source 'fine-focus sealed tube'
_diffrn_radiation_type MoK\a
_diffrn_radiation_wavelength 0.71073
_diffrn_reflns_av_R_equivalents 0.0596
_diffrn_reflns_av_sigmaI/netI 0.0384
_diffrn_reflns_limit_h_max 17
_diffrn_reflns_limit_h_min -17
_diffrn_reflns_limit_k_max 9
_diffrn_reflns_limit_k_min -10
_diffrn_reflns_limit_l_max 21
_diffrn_reflns_limit_l_min -22
_diffrn_reflns_number 17632
_diffrn_reflns_theta_full 28.75
_diffrn_reflns_theta_max 28.75
_diffrn_reflns_theta_min 1.76
_diffrn_standards_number 0
_exptl_absorpt_coefficient_mu 0.093
_exptl_absorpt_correction_type none
_exptl_absorpt_process_details '(X-RED; Stoe & Cie, 2002)'
_exptl_crystal_colour colourless
_exptl_crystal_density_diffrn 1.322
_exptl_crystal_density_method 'not measured'
_exptl_crystal_description prism
_exptl_crystal_F_000 584
_exptl_crystal_size_max 0.500
_exptl_crystal_size_mid 0.340
_exptl_crystal_size_min 0.250
_refine_diff_density_max 0.184
_refine_diff_density_min -0.147
_refine_ls_extinction_coef 0.021(2)
_refine_ls_extinction_expression Fc^*^=kFc[1+0.001xFc^2^\l^3^/sin(2\q)]^-1/4^
_refine_ls_extinction_method SHELXL97
_refine_ls_goodness_of_fit_ref 0.969
_refine_ls_hydrogen_treatment constr
_refine_ls_matrix_type full
_refine_ls_number_parameters 191
_refine_ls_number_reflns 3632
_refine_ls_number_restraints 0
_refine_ls_restrained_S_all 0.969
_refine_ls_R_factor_all 0.0638
_refine_ls_R_factor_gt 0.0382
_refine_ls_shift/su_max 0.000
_refine_ls_shift/su_mean 0.000
_refine_ls_structure_factor_coef Fsqd
_refine_ls_weighting_details 'calc w = 1/[\s^2^(Fo^2^)+(0.062P)^2^] where P = (Fo^2^+2Fc^2^)/3'
_refine_ls_weighting_scheme calc
_refine_ls_wR_factor_gt 0.1036
_refine_ls_wR_factor_ref 0.1107
_reflns_number_gt 2238
_reflns_number_total 3632
_reflns_threshold_expression I>2\s(I)
_cod_data_source_file ac6096.cif
_cod_data_source_block I
_cod_original_sg_symbol_H-M 'P 21/c'
_cod_database_code 2203696
_cod_database_fobs_code 2203696

loop_
_symmetry_equiv_pos_as_xyz
'x, y, z'
'-x, y+1/2, -z+1/2'
'-x, -y, -z'
'x, -y-1/2, z-1/2'

loop_
_atom_site_label
_atom_site_fract_x
_atom_site_fract_y
_atom_site_fract_z
_atom_site_U_iso_or_equiv
_atom_site_adp_type
_atom_site_calc_flag
_atom_site_refinement_flags
_atom_site_occupancy
_atom_site_type_symbol
C1 0.40434(10) -0.16856(17) -0.45390(8) 0.0471(3) Uani d . 1 C
C2 0.49212(10) -0.17076(19) -0.36571(9) 0.0526(3) Uani d . 1 C
H2 0.4777 -0.1343 -0.3171 0.063 Uiso calc R 1 H
C3 0.60146(10) -0.22728(18) -0.34976(8) 0.0515(3) Uani d . 1 C
H3 0.6604 -0.2304 -0.2902 0.062 Uiso calc R 1 H
C4 0.62384(9) -0.27905(16) -0.42159(8) 0.0446(3) Uani d . 1 C
C5 0.53473(9) -0.27226(15) -0.51109(7) 0.0415(3) Uani d . 1 C
C6 0.42523(9) -0.21732(16) -0.52735(8) 0.0452(3) Uani d . 1 C
H6 0.3661 -0.2130 -0.5868 0.054 Uiso calc R 1 H
C7 0.73690(10) -0.33912(19) -0.40694(9) 0.0553(3) Uani d . 1 C
C8 0.55785(10) -0.32081(18) -0.58661(8) 0.0521(3) Uani d . 1 C
C9 0.24749(10) -0.10729(19) -0.41552(8) 0.0504(3) Uani d . 1 C
C10 0.18105(10) 0.04093(18) -0.42203(9) 0.0512(3) Uani d . 1 C
H10 0.1756 0.1349 -0.4611 0.061 Uiso calc R 1 H
C11 0.12282(10) 0.04528(17) -0.36867(9) 0.0515(3) Uani d . 1 C
C12 0.13113(10) -0.09554(18) -0.31063(9) 0.0516(3) Uani d . 1 C
H12 0.0912 -0.0915 -0.2751 0.062 Uiso calc R 1 H
C13 0.19846(9) -0.24063(17) -0.30587(8) 0.0468(3) Uani d . 1 C
C14 0.25831(10) -0.24898(18) -0.35916(9) 0.0527(3) Uani d . 1 C
H14 0.3039 -0.3472 -0.3565 0.063 Uiso calc R 1 H
C15 0.03583(15) 0.3250(2) -0.43080(12) 0.0739(4) Uani d . 1 C
H15A -0.0137 0.4130 -0.4236 0.111 Uiso calc R 1 H
H15B 0.0001 0.2796 -0.4923 0.111 Uiso calc R 1 H
H15C 0.1088 0.3787 -0.4188 0.111 Uiso calc R 1 H
C16 0.12997(11) -0.4020(2) -0.21398(11) 0.0714(4) Uani d . 1 C
H16A 0.1472 -0.5076 -0.1768 0.107 Uiso calc R 1 H
H16B 0.0531 -0.4105 -0.2629 0.107 Uiso calc R 1 H
H16C 0.1352 -0.2991 -0.1771 0.107 Uiso calc R 1 H
N1 0.82476(10) -0.3869(2) -0.39814(10) 0.0824(4) Uani d . 1 N
N2 0.57813(12) -0.3585(2) -0.64528(9) 0.0809(4) Uani d . 1 N
O1 0.29516(7) -0.10852(16) -0.47769(6) 0.0679(3) Uani d . 1 O
O2 0.05396(10) 0.18266(14) -0.36828(8) 0.0760(3) Uani d . 1 O
O3 0.21116(7) -0.38505(13) -0.25131(7) 0.0619(3) Uani d . 1 O

loop_
_atom_site_aniso_label
_atom_site_aniso_U_11
_atom_site_aniso_U_22
_atom_site_aniso_U_33
_atom_site_aniso_U_12
_atom_site_aniso_U_13
_atom_site_aniso_U_23
C1 0.0442(6) 0.0592(7) 0.0479(7) 0.0081(5) 0.0295(5) 0.0084(5)
C2 0.0539(7) 0.0708(8) 0.0437(6) 0.0029(6) 0.0313(5) -0.0004(6)
C3 0.0449(6) 0.0713(8) 0.0404(6) -0.0013(6) 0.0208(5) 0.0009(6)
C4 0.0395(5) 0.0525(7) 0.0465(6) 0.0007(5) 0.0233(5) 0.0035(5)
C5 0.0453(6) 0.0443(6) 0.0423(6) 0.0008(5) 0.0262(5) 0.0003(5)
C6 0.0412(6) 0.0581(7) 0.0397(6) 0.0041(5) 0.0212(5) 0.0038(5)
C7 0.0457(6) 0.0728(9) 0.0510(7) 0.0074(6) 0.0245(5) 0.0075(6)
C8 0.0504(6) 0.0656(8) 0.0454(7) 0.0104(6) 0.0259(5) -0.0001(6)
C9 0.0420(6) 0.0732(8) 0.0451(6) 0.0081(5) 0.0276(5) 0.0052(6)
C10 0.0485(6) 0.0593(7) 0.0543(7) 0.0058(5) 0.0306(5) 0.0087(6)
C11 0.0528(6) 0.0548(7) 0.0573(7) 0.0078(6) 0.0338(6) 0.0015(6)
C12 0.0495(6) 0.0652(8) 0.0527(7) 0.0058(6) 0.0342(6) 0.0027(6)
C13 0.0398(5) 0.0577(7) 0.0472(6) 0.0029(5) 0.0231(5) 0.0075(6)
C14 0.0454(6) 0.0647(8) 0.0551(7) 0.0134(6) 0.0286(5) 0.0058(6)
C15 0.0853(10) 0.0599(9) 0.0862(11) 0.0218(8) 0.0468(9) 0.0135(8)
C16 0.0528(7) 0.0973(12) 0.0712(9) 0.0021(7) 0.0340(7) 0.0307(9)
N1 0.0527(7) 0.1207(12) 0.0774(9) 0.0245(7) 0.0322(6) 0.0140(8)
N2 0.0861(9) 0.1116(11) 0.0564(7) 0.0259(8) 0.0420(7) -0.0030(7)
O1 0.0517(5) 0.1132(8) 0.0526(5) 0.0298(5) 0.0355(4) 0.0219(5)
O2 0.0991(8) 0.0667(6) 0.0931(8) 0.0324(5) 0.0705(7) 0.0174(6)
O3 0.0528(5) 0.0730(6) 0.0697(6) 0.0122(4) 0.0360(4) 0.0237(5)

loop_
_atom_type_symbol
_atom_type_description
_atom_type_scat_dispersion_real
_atom_type_scat_dispersion_imag
_atom_type_scat_source
C C 0.0033 0.0016 'International Tables Vol C Tables 4.2.6.8 and 6.1.1.4'
H H 0.0000 0.0000 'International Tables Vol C Tables 4.2.6.8 and 6.1.1.4'
N N 0.0061 0.0033 'International Tables Vol C Tables 4.2.6.8 and 6.1.1.4'
O O 0.0106 0.0060 'International Tables Vol C Tables 4.2.6.8 and 6.1.1.4'

loop_
_geom_angle_atom_site_label_1
_geom_angle_atom_site_label_2
_geom_angle_atom_site_label_3
_geom_angle
_geom_angle_publ_flag
O1 C1 C2 124.61(11) ?
O1 C1 C6 114.43(10) ?
C2 C1 C6 120.80(10) ?
C1 C2 C3 119.79(11) ?
C1 C2 H2 120.1 ?
C3 C2 H2 120.1 ?
C4 C3 C2 120.42(11) ?
C4 C3 H3 119.8 ?
C2 C3 H3 119.8 ?
C3 C4 C5 119.30(10) ?
C3 C4 C7 121.61(11) ?
C5 C4 C7 119.09(11) ?
C6 C5 C4 120.53(10) ?
C6 C5 C8 119.67(10) ?
C4 C5 C8 119.79(10) ?
C5 C6 C1 119.13(10) ?
C5 C6 H6 120.4 ?
C1 C6 H6 120.4 ?
N1 C7 C4 177.96(15) ?
N2 C8 C5 178.78(15) ?
C14 C9 C10 123.41(11) ?
C14 C9 O1 122.28(11) ?
C10 C9 O1 114.07(11) ?
C9 C10 C11 117.71(12) ?
C9 C10 H10 121.1 ?
C11 C10 H10 121.1 ?
O2 C11 C10 124.07(12) ?
O2 C11 C12 115.07(11) ?
C10 C11 C12 120.86(11) ?
C13 C12 C11 119.70(11) ?
C13 C12 H12 120.2 ?
C11 C12 H12 120.2 ?
O3 C13 C12 123.71(11) ?
O3 C13 C14 115.53(10) ?
C12 C13 C14 120.76(11) ?
C9 C14 C13 117.57(11) ?
C9 C14 H14 121.2 ?
C13 C14 H14 121.2 ?
O2 C15 H15A 109.5 ?
O2 C15 H15B 109.5 ?
H15A C15 H15B 109.5 ?
O2 C15 H15C 109.5 ?
H15A C15 H15C 109.5 ?
H15B C15 H15C 109.5 ?
O3 C16 H16A 109.5 ?
O3 C16 H16B 109.5 ?
H16A C16 H16B 109.5 ?
O3 C16 H16C 109.5 ?
H16A C16 H16C 109.5 ?
H16B C16 H16C 109.5 ?
C1 O1 C9 121.84(9) yes
C11 O2 C15 117.62(11) yes
C13 O3 C16 116.67(10) yes

loop_
_geom_bond_atom_site_label_1
_geom_bond_atom_site_label_2
_geom_bond_distance
_geom_bond_publ_flag
C1 O1 1.3599(13) ?
C1 C2 1.3795(17) ?
C1 C6 1.3869(16) ?
C2 C3 1.3815(17) ?
C2 H2 0.9300 ?
C3 C4 1.3792(17) ?
C3 H3 0.9300 ?
C4 C5 1.4009(16) ?
C4 C7 1.4404(16) ?
C5 C6 1.3785(15) ?
C5 C8 1.4353(16) ?
C6 H6 0.9300 ?
C7 N1 1.1347(16) yes
C8 N2 1.1328(17) yes
C9 C14 1.3685(18) ?
C9 C10 1.3763(17) ?
C9 O1 1.3985(13) yes
C10 C11 1.3781(16) ?
C10 H10 0.9300 ?
C11 O2 1.3601(15) yes
C11 C12 1.3877(18) ?
C12 C13 1.3705(17) ?
C12 H12 0.9300 ?
C13 O3 1.3621(15) yes
C13 C14 1.3954(16) ?
C14 H14 0.9300 ?
C15 O2 1.4196(18) yes
C15 H15A 0.9600 ?
C15 H15B 0.9600 ?
C15 H15C 0.9600 ?
C16 O3 1.4304(16) yes
C16 H16A 0.9600 ?
C16 H16B 0.9600 ?
C16 H16C 0.9600 ?

loop_
_geom_hbond_atom_site_label_D
_geom_hbond_atom_site_label_H
_geom_hbond_atom_site_label_A
_geom_hbond_site_symmetry_A
_geom_hbond_distance_DH
_geom_hbond_distance_HA
_geom_hbond_distance_DA
_geom_hbond_angle_DHA
C2 H2 N2 4_556 0.93 2.51 3.2621(18) 138

loop_
_geom_torsion_atom_site_label_1
_geom_torsion_atom_site_label_2
_geom_torsion_atom_site_label_3
_geom_torsion_atom_site_label_4
_geom_torsion
_geom_torsion_publ_flag
O1 C1 C2 C3 -177.08(13) ?
C6 C1 C2 C3 -2.0(2) ?
C1 C2 C3 C4 0.9(2) ?
C2 C3 C4 C5 0.56(19) ?
C2 C3 C4 C7 -179.79(13) ?
C3 C4 C5 C6 -1.07(18) ?
C7 C4 C5 C6 179.27(12) ?
C3 C4 C5 C8 178.18(12) ?
C7 C4 C5 C8 -1.48(18) ?
C4 C5 C6 C1 0.07(18) ?
C8 C5 C6 C1 -179.18(12) ?
O1 C1 C6 C5 177.04(11) ?
C2 C1 C6 C5 1.45(19) ?
C14 C9 C10 C11 0.0(2) ?
O1 C9 C10 C11 174.53(11) ?
C9 C10 C11 O2 -179.82(13) ?
C9 C10 C11 C12 -0.10(19) ?
O2 C11 C12 C13 -179.97(12) ?
C10 C11 C12 C13 0.3(2) ?
C11 C12 C13 O3 -179.62(12) ?
C11 C12 C13 C14 -0.38(19) ?
C10 C9 C14 C13 -0.09(19) ?
O1 C9 C14 C13 -174.18(11) ?
O3 C13 C14 C9 179.58(11) ?
C12 C13 C14 C9 0.27(18) ?
C2 C1 O1 C9 -25.1(2) ?
C6 C1 O1 C9 159.47(12) ?
C14 C9 O1 C1 -44.36(19) ?
C10 C9 O1 C1 141.04(13) ?
C10 C11 O2 C15 3.9(2) yes
C12 C11 O2 C15 -175.83(13) yes
C12 C13 O3 C16 14.54(18) yes
C14 C13 O3 C16 -164.74(12) yes

loop_
_cod_related_entry_id
_cod_related_entry_database
_cod_related_entry_code
1 ChemSpider 21130817
